data_7005265
loop_
_publ_author_name
'Daniel Carmona'
'M. Pilar Lamata'
'Fernando Viguri'
'Ricardo Rodr\'iguez'
'Fernando J. Lahoz'
'Isabel T. Dobrinovitch'
'Luis A. Oro'

_publ_section_title
;
 Pentamethylcyclopentadienyl-iridium(iii) complexes with pyridylamino
 ligands: synthesis and applications as asymmetric catalysts for
 Diels?Alder reactions
;
_journal_issue 19
_journal_name_full 'Dalton Transactions'
_journal_page_first 1911
_journal_paper_doi 10.1039/b618720j
_journal_year 2007
_chemical_absolute_configuration rmad
_chemical_formula_moiety 'C26 H39 Cl Ir N2, F6 Sb, C3 H6 O'
_chemical_formula_sum 'C29 H45 Cl F6 Ir N2 O Sb'
_chemical_formula_weight 901.07
_chemical_name_systematic
;
?
;
_space_group_IT_number 19
_symmetry_cell_setting orthorhombic
_symmetry_space_group_name_Hall 'P 2ac 2ab'
_symmetry_space_group_name_H-M 'P 21 21 21'
_atom_sites_solution_hydrogens geom
_atom_sites_solution_primary direct
_atom_sites_solution_secondary difmap
_audit_creation_method SHELXL-97
_cell_angle_alpha 90.00
_cell_angle_beta 90.00
_cell_angle_gamma 90.00
_cell_formula_units_Z 4
_cell_length_a 9.6957(6)
_cell_length_b 14.0751(9)
_cell_length_c 24.6210(16)
_cell_measurement_reflns_used 4315
_cell_measurement_temperature 173(2)
_cell_measurement_theta_max 22.47
_cell_measurement_theta_min 2.20
_cell_volume 3360.0(4)
_computing_cell_refinement 'SAINT+ v. 6.01 (Bruker AXS, 2000)'
_computing_data_collection 'SMART v. 5.611 (Bruker AXS, 2000)'
_computing_data_reduction 'SAINT+ v. 6.01 (Bruker AXS, 2000)'
_computing_molecular_graphics 'XP program, SHELXTL v6.12, Bruker2001'
_computing_publication_material 'XCIF program, SHELXTL v6.12, BrukerAXS'
_computing_structure_refinement 'SHELXL-97 (Sheldrick, 1997)'
_computing_structure_solution 'SHELXS-97 (Sheldrick, 1990)'
_diffrn_ambient_temperature 173(2)
_diffrn_detector_area_resol_mean 8.26
_diffrn_measured_fraction_theta_full 0.994
_diffrn_measured_fraction_theta_max 0.942
_diffrn_measurement_device_type 'Bruker SMART APEX CCD system'
_diffrn_measurement_method '\w rotations with narrow frames'
_diffrn_radiation_monochromator graphite
_diffrn_radiation_source 'normal-focus sealed tube'
_diffrn_radiation_type MoK\a
_diffrn_radiation_wavelength 0.71073
_diffrn_reflns_av_R_equivalents 0.0723
_diffrn_reflns_av_sigmaI/netI 0.0943
_diffrn_reflns_limit_h_max 12
_diffrn_reflns_limit_h_min -11
_diffrn_reflns_limit_k_max 17
_diffrn_reflns_limit_k_min -18
_diffrn_reflns_limit_l_max 29
_diffrn_reflns_limit_l_min -31
_diffrn_reflns_number 22478
_diffrn_reflns_theta_full 27.50
_diffrn_reflns_theta_max 28.69
_diffrn_reflns_theta_min 1.65
_diffrn_standards_decay_% 'no decay'
_exptl_absorpt_coefficient_mu 4.898
_exptl_absorpt_correction_T_max 0.584
_exptl_absorpt_correction_T_min 0.459
_exptl_absorpt_correction_type multi-scan
_exptl_absorpt_process_details
;
SADABS: Area-Detector Absorption Correction. (1996) Bruker-AXS
within SAINT+ package, v. 6.01.
;
_exptl_crystal_colour yellow
_exptl_crystal_density_diffrn 1.781
_exptl_crystal_density_method 'not measured'
_exptl_crystal_description prism
_exptl_crystal_F_000 1760
_exptl_crystal_size_max 0.20
_exptl_crystal_size_mid 0.13
_exptl_crystal_size_min 0.11
_refine_diff_density_max 1.589
_refine_diff_density_min -1.221
_refine_diff_density_rms 0.124
_refine_ls_abs_structure_details 'Flack H D (1983), Acta Cryst. A39, 876-881'
_refine_ls_abs_structure_Flack -0.003(6)
_refine_ls_extinction_method none
_refine_ls_goodness_of_fit_ref 0.913
_refine_ls_hydrogen_treatment constr
_refine_ls_matrix_type full
_refine_ls_number_parameters 385
_refine_ls_number_reflns 7930
_refine_ls_number_restraints 0
_refine_ls_restrained_S_all 0.913
_refine_ls_R_factor_all 0.0568
_refine_ls_R_factor_gt 0.0431
_refine_ls_shift/su_max 0.035
_refine_ls_shift/su_mean 0.001
_refine_ls_structure_factor_coef Fsqd
_refine_ls_weighting_details 'calc w=1/[\s^2^(Fo^2^)+(0.0050P)^2^+0.0000P] where P=(Fo^2^+2Fc^2^)/3'
_refine_ls_weighting_scheme calc
_refine_ls_wR_factor_gt 0.0567
_refine_ls_wR_factor_ref 0.0593
_reflns_number_gt 6441
_reflns_number_total 7930
_reflns_threshold_expression >2sigma(I)
_cod_data_source_file b618720j.txt
_cod_data_source_block compound5a
_cod_original_sg_symbol_H-M 'P 212121'
_cod_database_code 7005265

loop_
_symmetry_equiv_pos_as_xyz
'x, y, z'
'-x+1/2, -y, z+1/2'
'-x, y+1/2, -z+1/2'
'x+1/2, -y+1/2, -z'

loop_
_atom_site_label
_atom_site_type_symbol
_atom_site_fract_x
_atom_site_fract_y
_atom_site_fract_z
_atom_site_U_iso_or_equiv
_atom_site_adp_type
_atom_site_occupancy
_atom_site_symmetry_multiplicity
_atom_site_calc_flag
_atom_site_refinement_flags
_atom_site_disorder_assembly
_atom_site_disorder_group
Ir Ir 0.23379(3) 0.482486(16) 0.887915(10) 0.02985(6) Uani 1 1 d . . .
Cl Cl 0.36656(17) 0.55466(13) 0.95800(8) 0.0434(5) Uani 1 1 d . . .
N1 N 0.2643(7) 0.6109(3) 0.8470(2) 0.0399(13) Uani 1 1 d . . .
N2 N 0.0737(5) 0.5758(3) 0.9185(2) 0.0296(13) Uani 1 1 d . . .
H2N H 0.1228 0.6066 0.9437 0.04(2) Uiso 1 1 d R . .
C1 C 0.3164(7) 0.3388(5) 0.8997(3) 0.0329(19) Uani 1 1 d . . .
C2 C 0.1707(7) 0.3348(5) 0.8992(3) 0.033(2) Uani 1 1 d . . .
C3 C 0.1236(8) 0.3698(5) 0.8473(3) 0.037(2) Uani 1 1 d . . .
C4 C 0.2397(10) 0.3949(4) 0.8170(3) 0.0458(19) Uani 1 1 d . . .
C5 C 0.3594(8) 0.3795(6) 0.8496(4) 0.044(2) Uani 1 1 d . . .
C6 C 0.4052(7) 0.3077(6) 0.9457(4) 0.052(2) Uani 1 1 d . . .
H6A H 0.3525 0.3110 0.9796 0.079 Uiso 1 1 calc R . .
H6B H 0.4858 0.3495 0.9482 0.079 Uiso 1 1 calc R . .
H6C H 0.4356 0.2422 0.9396 0.079 Uiso 1 1 calc R . .
C7 C 0.0810(8) 0.2881(6) 0.9417(4) 0.047(2) Uani 1 1 d . . .
H7A H 0.0572 0.2236 0.9299 0.070 Uiso 1 1 calc R . .
H7B H -0.0035 0.3253 0.9466 0.070 Uiso 1 1 calc R . .
H7C H 0.1313 0.2850 0.9762 0.070 Uiso 1 1 calc R . .
C8 C -0.0215(8) 0.3667(6) 0.8278(4) 0.063(3) Uani 1 1 d . . .
H8A H -0.0342 0.4140 0.7991 0.094 Uiso 1 1 calc R . .
H8B H -0.0840 0.3809 0.8581 0.094 Uiso 1 1 calc R . .
H8C H -0.0419 0.3033 0.8135 0.094 Uiso 1 1 calc R . .
C9 C 0.2373(11) 0.4289(4) 0.7591(2) 0.071(2) Uani 1 1 d . . .
H9A H 0.2447 0.3743 0.7346 0.106 Uiso 1 1 calc R . .
H9B H 0.3151 0.4720 0.7529 0.106 Uiso 1 1 calc R . .
H9C H 0.1506 0.4625 0.7521 0.106 Uiso 1 1 calc R . .
C10 C 0.5084(8) 0.3881(6) 0.8326(4) 0.070(3) Uani 1 1 d . . .
H10A H 0.5652 0.4035 0.8644 0.104 Uiso 1 1 calc R . .
H10B H 0.5176 0.4387 0.8055 0.104 Uiso 1 1 calc R . .
H10C H 0.5394 0.3278 0.8170 0.104 Uiso 1 1 calc R . .
C11 C 0.3889(8) 0.6395(5) 0.8273(3) 0.045(2) Uani 1 1 d . . .
H11 H 0.4648 0.5919 0.8331 0.04(2) Uiso 1 1 d R . .
C12 C 0.4002(9) 0.7246(6) 0.7992(3) 0.056(3) Uani 1 1 d . . .
H12 H 0.4951 0.7362 0.7777 0.04(2) Uiso 1 1 d R . .
C13 C 0.2868(9) 0.7811(5) 0.7941(3) 0.057(2) Uani 1 1 d . . .
H13 H 0.3061 0.8304 0.7726 0.04(2) Uiso 1 1 d R . .
C14 C 0.1631(8) 0.7545(5) 0.8162(3) 0.040(2) Uani 1 1 d . . .
H14 H 0.0762 0.7891 0.8068 0.012(15) Uiso 1 1 d R . .
C15 C 0.1561(8) 0.6686(5) 0.8427(3) 0.0348(19) Uani 1 1 d . . .
C16 C 0.0282(7) 0.6328(5) 0.8709(3) 0.0367(18) Uani 1 1 d . . .
H16A H -0.0295 0.6868 0.8829 0.044 Uiso 1 1 calc R . .
H16B H -0.0268 0.5929 0.8458 0.044 Uiso 1 1 calc R . .
C17 C -0.0410(6) 0.5359(4) 0.9522(3) 0.0298(15) Uani 1 1 d . . .
H17 H -0.0940 0.4815 0.9335 0.019(14) Uiso 1 1 d R . .
C18 C 0.0173(6) 0.5005(5) 1.0064(3) 0.0363(17) Uani 1 1 d . . .
H18A H 0.0065 0.4308 1.0098 0.044 Uiso 1 1 calc R . .
H18B H 0.1163 0.5168 1.0098 0.044 Uiso 1 1 calc R . .
C19 C -0.0676(7) 0.5518(5) 1.0486(3) 0.0400(18) Uani 1 1 d . . .
H19 H -0.0597 0.5261 1.0861 0.004(12) Uiso 1 1 d R . .
C20 C -0.0232(8) 0.6572(5) 1.0475(3) 0.054(2) Uani 1 1 d . . .
H20A H -0.0597 0.6919 1.0794 0.065 Uiso 1 1 calc R . .
H20B H 0.0785 0.6633 1.0468 0.065 Uiso 1 1 calc R . .
C21 C -0.0869(8) 0.6937(5) 0.9953(3) 0.049(2) Uani 1 1 d . . .
H21A H -0.0150 0.7190 0.9707 0.058 Uiso 1 1 calc R . .
H21B H -0.1547 0.7446 1.0029 0.058 Uiso 1 1 calc R . .
C22 C -0.1579(7) 0.6071(5) 0.9700(3) 0.0360(17) Uani 1 1 d . . .
C23 C -0.2113(7) 0.5559(4) 1.0230(3) 0.0340(16) Uani 1 1 d . . .
C24 C -0.2698(7) 0.6267(4) 0.9278(3) 0.0503(19) Uani 1 1 d . . .
H24A H -0.3526 0.6509 0.9459 0.075 Uiso 1 1 calc R . .
H24B H -0.2923 0.5677 0.9086 0.075 Uiso 1 1 calc R . .
H24C H -0.2364 0.6739 0.9017 0.075 Uiso 1 1 calc R . .
C25 C -0.3176(7) 0.6107(5) 1.0556(3) 0.051(2) Uani 1 1 d . . .
H25A H -0.4070 0.6079 1.0371 0.077 Uiso 1 1 calc R . .
H25B H -0.2884 0.6771 1.0590 0.077 Uiso 1 1 calc R . .
H25C H -0.3260 0.5825 1.0919 0.077 Uiso 1 1 calc R . .
C26 C -0.2726(8) 0.4564(4) 1.0123(3) 0.0447(18) Uani 1 1 d . . .
H26A H -0.2952 0.4261 1.0470 0.067 Uiso 1 1 calc R . .
H26B H -0.2050 0.4175 0.9928 0.067 Uiso 1 1 calc R . .
H26C H -0.3564 0.4626 0.9903 0.067 Uiso 1 1 calc R . .
Sb Sb 0.22386(6) 0.09302(3) 0.78114(2) 0.04416(14) Uani 1 1 d . . .
F1 F 0.2505(7) 0.0530(3) 0.71056(17) 0.1008(16) Uani 1 1 d . . .
F2 F 0.1954(7) 0.1306(4) 0.8510(2) 0.125(3) Uani 1 1 d . . .
F3 F 0.1215(6) -0.0143(4) 0.7944(3) 0.121(2) Uani 1 1 d . . .
F4 F 0.3279(7) 0.1980(4) 0.7706(3) 0.160(4) Uani 1 1 d . . .
F5 F 0.3783(6) 0.0251(5) 0.7978(3) 0.149(3) Uani 1 1 d . . .
F6 F 0.0720(6) 0.1570(5) 0.7608(3) 0.158(3) Uani 1 1 d . . .
O O 0.2456(9) 0.3100(5) 0.0781(3) 0.112(2) Uani 1 1 d . A .
C27 C 0.2589(12) 0.3732(6) 0.1116(4) 0.079(3) Uani 1 1 d . . .
C28A C 0.2254(19) 0.3538(10) 0.1711(6) 0.067(4) Uiso 0.55 1 d P A 1
C28B C 0.154(2) 0.3835(14) 0.1565(9) 0.066(6) Uiso 0.45 1 d P A 2
C29 C 0.3444(10) 0.4615(9) 0.1045(5) 0.136(5) Uani 1 1 d . A .
H29A H 0.4252 0.4583 0.1283 0.164 Uiso 1 1 calc R . .
H29B H 0.2890 0.5174 0.1139 0.164 Uiso 1 1 calc R . .
H29C H 0.3745 0.4664 0.0666 0.164 Uiso 1 1 calc R . .

loop_
_atom_site_aniso_label
_atom_site_aniso_U_11
_atom_site_aniso_U_22
_atom_site_aniso_U_33
_atom_site_aniso_U_23
_atom_site_aniso_U_13
_atom_site_aniso_U_12
Ir 0.03148(13) 0.02542(11) 0.03267(12) 0.00003(11) 0.00269(13) 0.00047(11)
Cl 0.0348(10) 0.0436(11) 0.0518(12) -0.0074(9) -0.0037(9) -0.0033(8)
N1 0.043(4) 0.036(3) 0.041(3) 0.000(2) 0.004(3) 0.010(3)
N2 0.028(3) 0.023(3) 0.037(4) 0.004(3) 0.007(3) -0.002(2)
C1 0.042(4) 0.020(4) 0.036(5) -0.002(3) 0.007(3) 0.005(3)
C2 0.038(4) 0.017(4) 0.046(6) 0.000(3) 0.005(3) -0.001(3)
C3 0.054(5) 0.017(4) 0.040(5) -0.005(4) -0.008(4) -0.006(4)
C4 0.075(6) 0.027(3) 0.036(4) -0.004(3) -0.003(5) 0.012(5)
C5 0.041(5) 0.038(5) 0.054(6) -0.010(4) 0.015(4) -0.001(4)
C6 0.049(5) 0.047(6) 0.061(7) 0.007(4) -0.001(4) 0.011(4)
C7 0.054(5) 0.028(4) 0.058(6) -0.004(4) 0.015(4) -0.004(4)
C8 0.069(6) 0.041(5) 0.079(8) -0.012(5) -0.035(5) 0.009(4)
C9 0.132(8) 0.046(4) 0.034(4) 0.000(3) 0.006(6) -0.001(7)
C10 0.074(7) 0.045(6) 0.090(8) 0.008(5) 0.044(6) 0.020(5)
C11 0.052(5) 0.028(4) 0.054(6) 0.005(4) 0.024(4) 0.002(4)
C12 0.074(7) 0.038(5) 0.055(6) -0.010(4) 0.031(5) -0.008(4)
C13 0.083(7) 0.036(4) 0.052(5) 0.004(4) 0.029(5) -0.016(5)
C14 0.063(5) 0.027(4) 0.031(5) 0.010(3) 0.002(4) 0.006(4)
C15 0.040(5) 0.031(4) 0.034(5) -0.002(3) 0.008(4) -0.003(3)
C16 0.043(4) 0.034(4) 0.033(5) 0.009(3) 0.006(3) 0.002(3)
C17 0.025(3) 0.028(4) 0.037(4) 0.002(3) 0.003(3) -0.005(3)
C18 0.032(4) 0.039(5) 0.039(4) 0.011(3) -0.003(3) -0.001(3)
C19 0.041(4) 0.046(5) 0.033(5) 0.001(3) 0.001(3) -0.003(4)
C20 0.042(5) 0.064(6) 0.056(6) -0.016(4) 0.000(4) -0.022(4)
C21 0.052(5) 0.033(4) 0.061(6) -0.011(4) 0.012(4) -0.006(4)
C22 0.035(4) 0.029(4) 0.043(5) -0.012(3) 0.002(3) 0.000(3)
C23 0.026(4) 0.034(4) 0.041(4) 0.001(3) 0.001(3) -0.005(3)
C24 0.039(4) 0.053(4) 0.059(5) 0.012(3) 0.006(4) 0.009(4)
C25 0.051(5) 0.046(5) 0.057(6) -0.003(4) 0.013(4) 0.003(4)
C26 0.035(4) 0.048(4) 0.051(4) 0.006(3) 0.008(4) -0.015(4)
Sb 0.0516(3) 0.0378(3) 0.0431(3) -0.0043(2) 0.0026(3) 0.0012(3)
F1 0.132(4) 0.111(4) 0.059(3) -0.020(2) 0.019(4) 0.020(5)
F2 0.214(8) 0.100(4) 0.062(4) -0.033(3) 0.045(4) -0.045(5)
F3 0.156(5) 0.072(4) 0.135(6) -0.019(4) 0.056(4) -0.049(4)
F4 0.190(8) 0.066(4) 0.225(8) -0.025(4) 0.124(6) -0.051(4)
F5 0.117(5) 0.113(6) 0.218(9) -0.049(6) -0.096(5) 0.037(4)
F6 0.134(6) 0.197(8) 0.142(7) -0.024(6) -0.029(5) 0.117(6)
O 0.095(5) 0.139(6) 0.103(6) -0.036(4) 0.009(6) 0.000(6)
C27 0.096(7) 0.078(6) 0.063(6) -0.008(5) -0.007(8) 0.015(7)
C29 0.102(8) 0.185(13) 0.122(12) 0.010(10) -0.009(7) -0.056(9)

loop_
_atom_type_symbol
_atom_type_description
_atom_type_scat_dispersion_real
_atom_type_scat_dispersion_imag
_atom_type_scat_source
C C 0.0033 0.0016 'International Tables Vol C Tables 4.2.6.8 and 6.1.1.4'
H H 0.0000 0.0000 'International Tables Vol C Tables 4.2.6.8 and 6.1.1.4'
N N 0.0061 0.0033 'International Tables Vol C Tables 4.2.6.8 and 6.1.1.4'
F F 0.0171 0.0103 'International Tables Vol C Tables 4.2.6.8 and 6.1.1.4'
Cl Cl 0.1484 0.1585 'International Tables Vol C Tables 4.2.6.8 and 6.1.1.4'
Sb Sb -0.5866 1.5461 'International Tables Vol C Tables 4.2.6.8 and 6.1.1.4'
Ir Ir -1.4442 7.9887 'International Tables Vol C Tables 4.2.6.8 and 6.1.1.4'
O O 0.0106 0.0060 'International Tables Vol C Tables 4.2.6.8 and 6.1.1.4'

loop_
_geom_angle_atom_site_label_1
_geom_angle_atom_site_label_2
_geom_angle_atom_site_label_3
_geom_angle
_geom_angle_site_symmetry_1
_geom_angle_site_symmetry_3
_geom_angle_publ_flag
N1 Ir C5 107.2(3) . . ?
N1 Ir C4 95.8(2) . . ?
C5 Ir C4 39.2(3) . . ?
N1 Ir C3 118.8(3) . . ?
C5 Ir C3 64.9(3) . . ?
C4 Ir C3 37.9(3) . . ?
N1 Ir N2 75.2(2) . . ?
C5 Ir N2 169.2(3) . . ?
C4 Ir N2 130.7(3) . . ?
C3 Ir N2 104.6(3) . . ?
N1 Ir C2 157.4(2) . . ?
C5 Ir C2 64.3(3) . . ?
C4 Ir C2 64.1(3) . . ?
C3 Ir C2 38.8(3) . . ?
N2 Ir C2 109.4(2) . . ?
N1 Ir C1 144.0(2) . . ?
C5 Ir C1 38.5(3) . . ?
C4 Ir C1 64.3(3) . . ?
C3 Ir C1 64.2(3) . . ?
N2 Ir C1 140.7(2) . . ?
C2 Ir C1 37.7(2) . . ?
N1 Ir Cl 84.50(16) . . ?
C5 Ir Cl 107.7(2) . . ?
C4 Ir Cl 145.4(3) . . ?
C3 Ir Cl 156.5(2) . . ?
N2 Ir Cl 82.94(16) . . ?
C2 Ir Cl 117.7(2) . . ?
C1 Ir Cl 95.7(2) . . ?
C15 N1 C11 119.4(6) . . ?
C15 N1 Ir 117.0(5) . . ?
C11 N1 Ir 123.5(5) . . ?
C16 N2 C17 114.8(5) . . ?
C16 N2 Ir 105.4(4) . . ?
C17 N2 Ir 119.8(4) . . ?
C16 N2 H2N 116.3 . . ?
C17 N2 H2N 101.1 . . ?
Ir N2 H2N 98.8 . . ?
C2 C1 C5 107.6(8) . . ?
C2 C1 C6 124.9(8) . . ?
C5 C1 C6 127.5(7) . . ?
C2 C1 Ir 70.8(5) . . ?
C5 C1 Ir 67.7(4) . . ?
C6 C1 Ir 125.6(5) . . ?
C1 C2 C3 108.1(8) . . ?
C1 C2 C7 125.9(8) . . ?
C3 C2 C7 125.4(7) . . ?
C1 C2 Ir 71.5(5) . . ?
C3 C2 Ir 69.6(4) . . ?
C7 C2 Ir 131.5(5) . . ?
C4 C3 C2 107.8(7) . . ?
C4 C3 C8 126.6(8) . . ?
C2 C3 C8 125.1(8) . . ?
C4 C3 Ir 70.3(4) . . ?
C2 C3 Ir 71.6(4) . . ?
C8 C3 Ir 129.7(6) . . ?
C3 C4 C5 108.3(6) . . ?
C3 C4 C9 125.2(8) . . ?
C5 C4 C9 126.5(8) . . ?
C3 C4 Ir 71.7(4) . . ?
C5 C4 Ir 69.4(4) . . ?
C9 C4 Ir 126.2(4) . . ?
C1 C5 C4 108.1(7) . . ?
C1 C5 C10 123.6(8) . . ?
C4 C5 C10 127.5(8) . . ?
C1 C5 Ir 73.8(4) . . ?
C4 C5 Ir 71.3(4) . . ?
C10 C5 Ir 128.3(6) . . ?
C1 C6 H6A 109.5 . . ?
C1 C6 H6B 109.5 . . ?
H6A C6 H6B 109.5 . . ?
C1 C6 H6C 109.5 . . ?
H6A C6 H6C 109.5 . . ?
H6B C6 H6C 109.5 . . ?
C2 C7 H7A 109.5 . . ?
C2 C7 H7B 109.5 . . ?
H7A C7 H7B 109.5 . . ?
C2 C7 H7C 109.5 . . ?
H7A C7 H7C 109.5 . . ?
H7B C7 H7C 109.5 . . ?
C3 C8 H8A 109.5 . . ?
C3 C8 H8B 109.5 . . ?
H8A C8 H8B 109.5 . . ?
C3 C8 H8C 109.5 . . ?
H8A C8 H8C 109.5 . . ?
H8B C8 H8C 109.5 . . ?
C4 C9 H9A 109.5 . . ?
C4 C9 H9B 109.5 . . ?
H9A C9 H9B 109.5 . . ?
C4 C9 H9C 109.5 . . ?
H9A C9 H9C 109.5 . . ?
H9B C9 H9C 109.5 . . ?
C5 C10 H10A 109.5 . . ?
C5 C10 H10B 109.5 . . ?
H10A C10 H10B 109.5 . . ?
C5 C10 H10C 109.5 . . ?
H10A C10 H10C 109.5 . . ?
H10B C10 H10C 109.5 . . ?
N1 C11 C12 120.1(8) . . ?
N1 C11 H11 113.7 . . ?
C12 C11 H11 126.1 . . ?
C13 C12 C11 119.1(8) . . ?
C13 C12 H12 123.9 . . ?
C11 C12 H12 116.3 . . ?
C14 C13 C12 120.8(7) . . ?
C14 C13 H13 129.1 . . ?
C12 C13 H13 109.8 . . ?
C13 C14 C15 118.1(7) . . ?
C13 C14 H14 121.0 . . ?
C15 C14 H14 119.7 . . ?
N1 C15 C14 122.3(7) . . ?
N1 C15 C16 114.1(6) . . ?
C14 C15 C16 123.5(7) . . ?
N2 C16 C15 107.4(6) . . ?
N2 C16 H16A 110.2 . . ?
C15 C16 H16A 110.2 . . ?
N2 C16 H16B 110.2 . . ?
C15 C16 H16B 110.2 . . ?
H16A C16 H16B 108.5 . . ?
N2 C17 C18 109.3(5) . . ?
N2 C17 C22 116.7(5) . . ?
C18 C17 C22 103.4(5) . . ?
N2 C17 H17 113.6 . . ?
C18 C17 H17 109.4 . . ?
C22 C17 H17 103.8 . . ?
C19 C18 C17 104.0(5) . . ?
C19 C18 H18A 111.0 . . ?
C17 C18 H18A 111.0 . . ?
C19 C18 H18B 111.0 . . ?
C17 C18 H18B 111.0 . . ?
H18A C18 H18B 109.0 . . ?
C18 C19 C23 103.4(6) . . ?
C18 C19 C20 107.2(6) . . ?
C23 C19 C20 102.2(5) . . ?
C18 C19 H19 115.0 . . ?
C23 C19 H19 117.8 . . ?
C20 C19 H19 110.1 . . ?
C21 C20 C19 103.0(6) . . ?
C21 C20 H20A 111.2 . . ?
C19 C20 H20A 111.2 . . ?
C21 C20 H20B 111.2 . . ?
C19 C20 H20B 111.2 . . ?
H20A C20 H20B 109.1 . . ?
C20 C21 C22 105.0(6) . . ?
C20 C21 H21A 110.7 . . ?
C22 C21 H21A 110.8 . . ?
C20 C21 H21B 110.8 . . ?
C22 C21 H21B 110.7 . . ?
H21A C21 H21B 108.8 . . ?
C24 C22 C21 116.9(6) . . ?
C24 C22 C17 115.9(5) . . ?
C21 C22 C17 107.2(5) . . ?
C24 C22 C23 114.3(5) . . ?
C21 C22 C23 100.1(6) . . ?
C17 C22 C23 100.1(5) . . ?
C25 C23 C19 114.8(6) . . ?
C25 C23 C26 106.9(5) . . ?
C19 C23 C26 112.7(5) . . ?
C25 C23 C22 115.4(6) . . ?
C19 C23 C22 93.4(5) . . ?
C26 C23 C22 113.6(5) . . ?
C22 C24 H24A 109.5 . . ?
C22 C24 H24B 109.5 . . ?
H24A C24 H24B 109.5 . . ?
C22 C24 H24C 109.5 . . ?
H24A C24 H24C 109.5 . . ?
H24B C24 H24C 109.5 . . ?
C23 C25 H25A 109.5 . . ?
C23 C25 H25B 109.5 . . ?
H25A C25 H25B 109.5 . . ?
C23 C25 H25C 109.5 . . ?
H25A C25 H25C 109.5 . . ?
H25B C25 H25C 109.5 . . ?
C23 C26 H26A 109.5 . . ?
C23 C26 H26B 109.5 . . ?
H26A C26 H26B 109.5 . . ?
C23 C26 H26C 109.5 . . ?
H26A C26 H26C 109.5 . . ?
H26B C26 H26C 109.5 . . ?
F6 Sb F4 90.4(4) . . ?
F6 Sb F2 89.6(3) . . ?
F4 Sb F2 89.0(3) . . ?
F6 Sb F5 176.7(3) . . ?
F4 Sb F5 90.2(3) . . ?
F2 Sb F5 93.7(3) . . ?
F6 Sb F3 91.1(3) . . ?
F4 Sb F3 177.7(4) . . ?
F2 Sb F3 89.3(2) . . ?
F5 Sb F3 88.4(3) . . ?
F6 Sb F1 90.3(3) . . ?
F4 Sb F1 92.1(3) . . ?
F2 Sb F1 178.9(2) . . ?
F5 Sb F1 86.4(3) . . ?
F3 Sb F1 89.6(3) . . ?
O C27 C28B 119.6(13) . . ?
O C27 C28A 119.8(10) . . ?
O C27 C29 125.6(11) . . ?
C28B C27 C29 112.2(10) . . ?
C28A C27 C29 112.2(10) . . ?
C27 C29 H29A 109.5 . . ?
C27 C29 H29B 109.5 . . ?
H29A C29 H29B 109.5 . . ?
C27 C29 H29C 109.5 . . ?
H29A C29 H29C 109.5 . . ?
H29B C29 H29C 109.5 . . ?

loop_
_geom_bond_atom_site_label_1
_geom_bond_atom_site_label_2
_geom_bond_distance
_geom_bond_site_symmetry_2
_geom_bond_publ_flag
Ir N1 2.091(5) . ?
Ir C5 2.114(8) . ?
Ir C4 2.139(6) . ?
Ir C3 2.158(7) . ?
Ir N2 2.168(5) . ?
Ir C2 2.185(7) . ?
Ir C1 2.194(7) . ?
Ir Cl 2.3805(18) . ?
N1 C15 1.330(8) . ?
N1 C11 1.362(9) . ?
N2 C16 1.488(8) . ?
N2 C17 1.498(7) . ?
N2 H2N 0.8943 . ?
C1 C2 1.414(8) . ?
C1 C5 1.421(11) . ?
C1 C6 1.489(10) . ?
C2 C3 1.442(11) . ?
C2 C7 1.511(10) . ?
C3 C4 1.397(11) . ?
C3 C8 1.487(10) . ?
C4 C5 1.429(11) . ?
C4 C9 1.503(8) . ?
C5 C10 1.510(10) . ?
C6 H6A 0.9800 . ?
C6 H6B 0.9800 . ?
C6 H6C 0.9800 . ?
C7 H7A 0.9800 . ?
C7 H7B 0.9800 . ?
C7 H7C 0.9800 . ?
C8 H8A 0.9800 . ?
C8 H8B 0.9800 . ?
C8 H8C 0.9800 . ?
C9 H9A 0.9800 . ?
C9 H9B 0.9800 . ?
C9 H9C 0.9800 . ?
C10 H10A 0.9800 . ?
C10 H10B 0.9800 . ?
C10 H10C 0.9800 . ?
C11 C12 1.388(10) . ?
C11 H11 1.0056 . ?
C12 C13 1.362(11) . ?
C12 H12 1.0739 . ?
C13 C14 1.368(10) . ?
C13 H13 0.8934 . ?
C14 C15 1.377(9) . ?
C14 H14 0.9999 . ?
C15 C16 1.507(9) . ?
C16 H16A 0.9900 . ?
C16 H16B 0.9900 . ?
C17 C18 1.531(8) . ?
C17 C22 1.575(8) . ?
C17 H17 1.0297 . ?
C18 C19 1.510(8) . ?
C18 H18A 0.9900 . ?
C18 H18B 0.9900 . ?
C19 C23 1.530(9) . ?
C19 C20 1.545(9) . ?
C19 H19 0.9945 . ?
C20 C21 1.517(10) . ?
C20 H20A 0.9900 . ?
C20 H20B 0.9900 . ?
C21 C22 1.531(9) . ?
C21 H21A 0.9900 . ?
C21 H21B 0.9900 . ?
C22 C24 1.528(9) . ?
C22 C23 1.577(9) . ?
C23 C25 1.518(8) . ?
C23 C26 1.544(8) . ?
C24 H24A 0.9800 . ?
C24 H24B 0.9800 . ?
C24 H24C 0.9800 . ?
C25 H25A 0.9800 . ?
C25 H25B 0.9800 . ?
C25 H25C 0.9800 . ?
C26 H26A 0.9800 . ?
C26 H26B 0.9800 . ?
C26 H26C 0.9800 . ?
Sb F6 1.797(5) . ?
Sb F4 1.808(5) . ?
Sb F2 1.821(5) . ?
Sb F5 1.824(6) . ?
Sb F3 1.837(5) . ?
Sb F1 1.845(4) . ?
O C27 1.221(9) . ?
C27 C28B 1.51(2) . ?
C27 C28A 1.526(16) . ?
C27 C29 1.504(12) . ?
C29 H29A 0.9800 . ?
C29 H29B 0.9800 . ?
C29 H29C 0.9800 . ?
